data_7117772
loop_
_publ_author_name
'Jeremy Demarteau'
'Anthony Kermagoret'
'Ian German'
'Daniela Cordella'
'Koen Robeyns'
'Julien De Winter'
'Pascal Gerbaux'
'Christine Jerome'
'Antoine Debuigne'
'Christophe Detrembleur'

_publ_section_title
;
 Halomethyl-cobalt(bis-acetylacetonate) for the controlled synthesis of
 functional polymers
;
_journal_name_full Chem.Commun.
_journal_page_first 14334
_journal_paper_doi 10.1039/C5cc04714E
_journal_volume 51
_journal_year 2015
_chemical_formula_moiety 'C16 H21 Br Co N O4'
_chemical_formula_sum 'C16 H21 Br Co N O4'
_chemical_formula_weight 430.18
_chemical_name_systematic
;
 ?
;
_chemical_properties_physical Air-sensitive
_space_group_crystal_system monoclinic
_space_group_IT_number 8
_space_group_name_Hall 'C -2y'
_space_group_name_H-M_alt 'C 1 m 1'
_symmetry_space_group_name_Hall 'C -2y'
_symmetry_space_group_name_H-M 'C 1 m 1'
_atom_sites_solution_hydrogens geom
_audit_creation_method SHELXL-2014
_audit_update_record
;
2015-04-20 deposited with the CCDC.
2015-08-04 downloaded from the CCDC.
;
_cell_angle_alpha 90
_cell_angle_beta 92.388(15)
_cell_angle_gamma 90
_cell_formula_units_Z 2
_cell_length_a 8.2934(10)
_cell_length_b 13.814(2)
_cell_length_c 7.8377(11)
_cell_measurement_reflns_used 2521
_cell_measurement_temperature 150(2)
_cell_measurement_theta_max 25.4260
_cell_measurement_theta_min 3.7920
_cell_volume 897.1(2)
_computing_cell_refinement
;
CrysAlisPro, Agilent Technologies,
Version 1.171.37.31 (release 14-01-2014 CrysAlis171 .NET)
(compiled Jan 14 2014,18:38:05)
;
_computing_data_collection MAR
_computing_data_reduction
;
CrysAlisPro, Agilent Technologies,
Version 1.171.37.31 (release 14-01-2014 CrysAlis171 .NET)
(compiled Jan 14 2014,18:38:05)
;
_computing_molecular_graphics 'MERCURY (Macrae et al., 2008)'
_computing_publication_material
;

'MERCURY (Macrae et al., 2008), Platon (Spek, 2009)'



;
_computing_structure_refinement 'SHELXL-2014 (Sheldrick, 2014)'
_computing_structure_solution 'SHELXS-97 (Sheldrick, 1990)'
_diffrn_ambient_temperature 150(2)
_diffrn_measured_fraction_theta_full 0.964
_diffrn_measured_fraction_theta_max 0.962
_diffrn_measurement_device_type 'MAR345 image plate'
_diffrn_measurement_method
;
' 90 images, \D\F 3.3\% '
' 55 images, \D\F 3.3\% '
;
_diffrn_radiation_monochromator 'Xenocs Fox3D mirror'
_diffrn_radiation_source 'Rigaku UltraX 18 rotating anode'
_diffrn_radiation_type MoK\a
_diffrn_radiation_wavelength 0.71073
_diffrn_reflns_av_R_equivalents 0.0459
_diffrn_reflns_av_unetI/netI 0.0326
_diffrn_reflns_laue_measured_fraction_full 0.964
_diffrn_reflns_laue_measured_fraction_max 0.962
_diffrn_reflns_limit_h_max 10
_diffrn_reflns_limit_h_min -10
_diffrn_reflns_limit_k_max 16
_diffrn_reflns_limit_k_min -16
_diffrn_reflns_limit_l_max 9
_diffrn_reflns_limit_l_min -9
_diffrn_reflns_number 7742
_diffrn_reflns_point_group_measured_fraction_full 0.961
_diffrn_reflns_point_group_measured_fraction_max 0.954
_diffrn_reflns_theta_full 25.242
_diffrn_reflns_theta_max 25.499
_diffrn_reflns_theta_min 2.867
_exptl_absorpt_coefficient_mu 3.201
_exptl_absorpt_correction_T_max 1.00000
_exptl_absorpt_correction_T_min 0.86669
_exptl_absorpt_correction_type multi-scan
_exptl_absorpt_process_details
;
CrysAlisPro, Agilent Technologies,
Version 1.171.37.31 (release 14-01-2014 CrysAlis171 .NET)
(compiled Jan 14 2014,18:38:05)
Empirical absorption correction using spherical harmonics,
 implemented in SCALE3 ABSPACK scaling algorithm.
;
_exptl_crystal_colour red
_exptl_crystal_density_diffrn 1.592
_exptl_crystal_description plate
_exptl_crystal_F_000 436
_exptl_crystal_recrystallization_method 'Re-crystallisation from solvent: pyridine benzene pentane'
_exptl_crystal_size_max 0.18
_exptl_crystal_size_mid 0.18
_exptl_crystal_size_min 0.02
_refine_diff_density_max 0.628
_refine_diff_density_min -0.332
_refine_diff_density_rms 0.095
_refine_ls_abs_structure_details
;
 Flack x determined using 774 quotients [(I+)-(I-)]/[(I+)+(I-)]
 (Parsons, Flack and Wagner, Acta Cryst. B69 (2013) 249-259).
;
_refine_ls_abs_structure_Flack 0.028(8)
_refine_ls_extinction_coef .
_refine_ls_extinction_method none
_refine_ls_goodness_of_fit_ref 1.077
_refine_ls_hydrogen_treatment constr
_refine_ls_matrix_type full
_refine_ls_number_parameters 120
_refine_ls_number_reflns 1667
_refine_ls_number_restraints 2
_refine_ls_restrained_S_all 1.077
_refine_ls_R_factor_all 0.0346
_refine_ls_R_factor_gt 0.0334
_refine_ls_shift/su_max 0.000
_refine_ls_shift/su_mean 0.000
_refine_ls_structure_factor_coef Fsqd
_refine_ls_weighting_details 'w=1/[\s^2^(Fo^2^)+(0.0699P)^2^] where P=(Fo^2^+2Fc^2^)/3'
_refine_ls_weighting_scheme calc
_refine_ls_wR_factor_gt 0.0906
_refine_ls_wR_factor_ref 0.0914
_reflns_Friedel_coverage 0.973
_reflns_friedel_fraction_full 0.959
_reflns_friedel_fraction_max 0.945
_reflns_number_gt 1622
_reflns_number_total 1667
_reflns_threshold_expression 'I > 2\s(I)'
_cod_data_source_file c5cc04714e2.cif
_cod_data_source_block anke35_22
_cod_database_code 7117772
_shelx_space_group_comment
;
The symmetry employed for this shelxl refinement is uniquely defined
by the following loop, which should always be used as a source of
symmetry information in preference to the above space-group names.
They are only intended as comments.
;
_shelxl_version_number 2014-3

loop_
_space_group_symop_operation_xyz
'x, y, z'
'x, -y, z'
'x+1/2, y+1/2, z'
'x+1/2, -y+1/2, z'

loop_
_atom_site_label
_atom_site_type_symbol
_atom_site_fract_x
_atom_site_fract_y
_atom_site_fract_z
_atom_site_U_iso_or_equiv
_atom_site_adp_type
_atom_site_occupancy
_atom_site_site_symmetry_order
_atom_site_calc_flag
_atom_site_refinement_flags_posn
_atom_site_refinement_flags_adp
_atom_site_refinement_flags_occupancy
_atom_site_disorder_assembly
_atom_site_disorder_group
Co1 Co 1.01202(10) 0.0000 0.00543(10) 0.0217(3) Uani 1 2 d S T P . .
O2 O 1.1101(5) 0.0913(3) 0.1553(5) 0.0274(8) Uani 1 1 d . . . . .
C3 C 1.1201(7) 0.1831(4) 0.1242(7) 0.0265(11) Uani 1 1 d . . . . .
C4 C 1.0546(8) 0.2277(4) -0.0216(8) 0.0315(12) Uani 1 1 d . . . . .
H4 H 1.0787 0.2942 -0.0384 0.038 Uiso 1 1 calc R U . . .
C5 C 0.9557(6) 0.1816(4) -0.1450(8) 0.0281(12) Uani 1 1 d . . . . .
O6 O 0.9139(5) 0.0931(3) -0.1426(5) 0.0269(8) Uani 1 1 d . . . . .
C7 C 1.2096(8) 0.2385(5) 0.2610(8) 0.0346(13) Uani 1 1 d . . . . .
H7A H 1.1531 0.2329 0.3679 0.052 Uiso 1 1 calc R U . . .
H7B H 1.2155 0.3068 0.2279 0.052 Uiso 1 1 calc R U . . .
H7C H 1.3189 0.2123 0.2771 0.052 Uiso 1 1 calc R U . . .
C8 C 0.8907(9) 0.2377(5) -0.2977(8) 0.0396(15) Uani 1 1 d . . . . .
H8A H 0.9252 0.2066 -0.4025 0.059 Uiso 1 1 calc R U . . .
H8B H 0.9321 0.3041 -0.2922 0.059 Uiso 1 1 calc R U . . .
H8C H 0.7726 0.2388 -0.2978 0.059 Uiso 1 1 calc R U . . .
C9 C 1.2068(10) 0.0000 -0.1223(9) 0.0278(17) Uani 1 2 d S T P . .
H9A H 1.2710 -0.0577 -0.0877 0.033 Uiso 0.5 1 calc R U P . .
H9B H 1.2710 0.0577 -0.0877 0.033 Uiso 0.5 1 calc R U P . .
Br10 Br 1.18099(8) 0.0000 -0.37124(8) 0.0420(3) Uani 1 2 d S T P . .
N11 N 0.8125(8) 0.0000 0.1605(9) 0.0226(13) Uani 1 2 d S T P . .
C12 C 0.6602(9) 0.0000 0.1020(10) 0.0228(15) Uani 1 2 d S T P . .
H12 H 0.6382 0.0000 -0.0180 0.027 Uiso 1 2 calc R U P . .
C13 C 0.5313(13) 0.0000 0.2104(15) 0.037(2) Uani 1 2 d S T P . .
H13 H 0.4233 0.0000 0.1649 0.044 Uiso 1 2 calc R U P . .
C14 C 0.5627(11) 0.0000 0.3861(15) 0.042(2) Uani 1 2 d S T P . .
H14 H 0.4766 0.0000 0.4623 0.051 Uiso 1 2 calc R U P . .
C15 C 0.7194(13) 0.0000 0.4472(12) 0.034(2) Uani 1 2 d S T P . .
H15 H 0.7439 0.0000 0.5667 0.041 Uiso 1 2 calc R U P . .
C16 C 0.8455(11) 0.0000 0.3289(11) 0.0280(18) Uani 1 2 d S T P . .
H16 H 0.9547 0.0000 0.3705 0.034 Uiso 1 2 calc R U P . .

loop_
_atom_site_aniso_label
_atom_site_aniso_U_11
_atom_site_aniso_U_22
_atom_site_aniso_U_33
_atom_site_aniso_U_23
_atom_site_aniso_U_13
_atom_site_aniso_U_12
Co1 0.0204(5) 0.0232(5) 0.0206(6) 0.000 -0.0080(4) 0.000
O2 0.0245(17) 0.028(2) 0.029(2) 0.0013(16) -0.0093(15) -0.0042(17)
C3 0.026(2) 0.027(3) 0.026(3) -0.003(2) 0.001(2) -0.002(2)
C4 0.039(3) 0.026(3) 0.030(3) 0.001(2) -0.003(3) 0.003(2)
C5 0.024(3) 0.029(3) 0.031(3) 0.002(2) -0.002(2) 0.007(2)
O6 0.0258(18) 0.028(2) 0.026(2) 0.0002(16) -0.0085(16) 0.0033(17)
C7 0.041(3) 0.032(3) 0.031(3) -0.005(2) 0.001(3) -0.008(3)
C8 0.050(4) 0.037(4) 0.032(3) 0.006(3) -0.004(3) 0.012(3)
C9 0.025(4) 0.040(5) 0.018(4) 0.000 -0.005(3) 0.000
Br10 0.0285(5) 0.0726(7) 0.0248(5) 0.000 -0.0019(3) 0.000
N11 0.026(3) 0.018(3) 0.023(3) 0.000 -0.005(2) 0.000
C12 0.022(4) 0.027(4) 0.019(4) 0.000 -0.001(3) 0.000
C13 0.021(4) 0.039(5) 0.050(6) 0.000 -0.004(4) 0.000
C14 0.023(4) 0.042(5) 0.063(7) 0.000 0.008(4) 0.000
C15 0.037(5) 0.041(5) 0.024(4) 0.000 0.000(4) 0.000
C16 0.035(5) 0.019(4) 0.029(4) 0.000 -0.015(3) 0.000

loop_
_atom_type_symbol
_atom_type_description
_atom_type_scat_dispersion_real
_atom_type_scat_dispersion_imag
_atom_type_scat_source
C C 0.0033 0.0016 'International Tables Vol C Tables 4.2.6.8 and 6.1.1.4'
H H 0.0000 0.0000 'International Tables Vol C Tables 4.2.6.8 and 6.1.1.4'
N N 0.0061 0.0033 'International Tables Vol C Tables 4.2.6.8 and 6.1.1.4'
O O 0.0106 0.0060 'International Tables Vol C Tables 4.2.6.8 and 6.1.1.4'
Br Br -0.2901 2.4595 'International Tables Vol C Tables 4.2.6.8 and 6.1.1.4'
Co Co 0.3494 0.9721 'International Tables Vol C Tables 4.2.6.8 and 6.1.1.4'

loop_
_geom_angle_atom_site_label_1
_geom_angle_atom_site_label_2
_geom_angle_atom_site_label_3
_geom_angle
_geom_angle_site_symmetry_1
_geom_angle_site_symmetry_3
_geom_angle_publ_flag
O2 Co1 O2 84.0(2) 2 . y
O2 Co1 O6 179.17(18) 2 . y
O2 Co1 O6 95.23(16) . . y
O2 Co1 O6 95.23(16) 2 2 y
O2 Co1 O6 179.17(18) . 2 y
O6 Co1 O6 85.6(2) . 2 y
O2 Co1 C9 88.6(2) 2 . y
O2 Co1 C9 88.6(2) . . y
O6 Co1 C9 91.7(2) . . y
O6 Co1 C9 91.7(2) 2 . y
O2 Co1 N11 88.22(19) 2 . y
O2 Co1 N11 88.22(19) . . y
O6 Co1 N11 91.48(19) . . y
O6 Co1 N11 91.48(19) 2 . y
C9 Co1 N11 175.7(3) . . y
C3 O2 Co1 124.6(4) . . ?
O2 C3 C4 124.3(5) . . ?
O2 C3 C7 113.7(5) . . ?
C4 C3 C7 122.0(5) . . ?
C3 C4 C5 124.5(5) . . ?
C3 C4 H4 117.8 . . ?
C5 C4 H4 117.8 . . ?
O6 C5 C4 125.6(5) . . ?
O6 C5 C8 114.6(5) . . ?
C4 C5 C8 119.8(6) . . ?
C5 O6 Co1 123.5(3) . . ?
C3 C7 H7A 109.5 . . ?
C3 C7 H7B 109.5 . . ?
H7A C7 H7B 109.5 . . ?
C3 C7 H7C 109.5 . . ?
H7A C7 H7C 109.5 . . ?
H7B C7 H7C 109.5 . . ?
C5 C8 H8A 109.5 . . ?
C5 C8 H8B 109.5 . . ?
H8A C8 H8B 109.5 . . ?
C5 C8 H8C 109.5 . . ?
H8A C8 H8C 109.5 . . ?
H8B C8 H8C 109.5 . . ?
Co1 C9 Br10 117.2(4) . . y
Co1 C9 H9A 108.0 . . ?
Br10 C9 H9A 108.0 . . ?
Co1 C9 H9B 108.0 . . ?
Br10 C9 H9B 108.0 . . ?
H9A C9 H9B 107.2 . . ?
C12 N11 C16 119.6(7) . . ?
C12 N11 Co1 124.3(5) . . ?
C16 N11 Co1 116.0(6) . . ?
N11 C12 C13 122.2(7) . . ?
N11 C12 H12 118.9 . . ?
C13 C12 H12 118.9 . . ?
C14 C13 C12 119.2(9) . . ?
C14 C13 H13 120.4 . . ?
C12 C13 H13 120.4 . . ?
C15 C14 C13 118.9(10) . . ?
C15 C14 H14 120.6 . . ?
C13 C14 H14 120.6 . . ?
C14 C15 C16 119.0(9) . . ?
C14 C15 H15 120.5 . . ?
C16 C15 H15 120.5 . . ?
N11 C16 C15 121.1(8) . . ?
N11 C16 H16 119.5 . . ?
C15 C16 H16 119.5 . . ?

loop_
_geom_bond_atom_site_label_1
_geom_bond_atom_site_label_2
_geom_bond_distance
_geom_bond_site_symmetry_2
_geom_bond_publ_flag
Co1 O2 1.885(4) 2 y
Co1 O2 1.885(4) . y
Co1 O6 1.893(4) . y
Co1 O6 1.893(4) 2 y
Co1 C9 1.935(8) . y
Co1 N11 2.094(7) . y
O2 C3 1.295(7) . ?
C3 C4 1.389(8) . ?
C3 C7 1.490(8) . ?
C4 C5 1.396(9) . ?
C4 H4 0.9500 . ?
C5 O6 1.272(7) . ?
C5 C8 1.507(8) . ?
C7 H7A 0.9800 . ?
C7 H7B 0.9800 . ?
C7 H7C 0.9800 . ?
C8 H8A 0.9800 . ?
C8 H8B 0.9800 . ?
C8 H8C 0.9800 . ?
C9 Br10 1.954(7) . y
C9 H9A 0.9900 . ?
C9 H9B 0.9900 . ?
N11 C12 1.326(10) . ?
N11 C16 1.337(11) . ?
C12 C13 1.393(14) . ?
C12 H12 0.9500 . ?
C13 C14 1.391(17) . ?
C13 H13 0.9500 . ?
C14 C15 1.366(14) . ?
C14 H14 0.9500 . ?
C15 C16 1.426(16) . ?
C15 H15 0.9500 . ?
C16 H16 0.9500 . ?

loop_
_geom_torsion_atom_site_label_1
_geom_torsion_atom_site_label_2
_geom_torsion_atom_site_label_3
_geom_torsion_atom_site_label_4
_geom_torsion
_geom_torsion_site_symmetry_1
_geom_torsion_site_symmetry_2
_geom_torsion_site_symmetry_3
_geom_torsion_site_symmetry_4
O2 Co1 O2 C3 168.6(4) 2 . . .
O6 Co1 O2 C3 -11.7(5) . . . .
C9 Co1 O2 C3 79.9(5) . . . .
N11 Co1 O2 C3 -103.0(5) . . . .
Co1 O2 C3 C4 2.5(8) . . . .
Co1 O2 C3 C7 -177.6(4) . . . .
O2 C3 C4 C5 6.8(10) . . . .
C7 C3 C4 C5 -173.0(6) . . . .
C3 C4 C5 O6 -1.0(10) . . . .
C3 C4 C5 C8 179.7(6) . . . .
C4 C5 O6 Co1 -13.1(8) . . . .
C8 C5 O6 Co1 166.3(4) . . . .
O2 Co1 O6 C5 16.7(5) . . . .
O6 Co1 O6 C5 -163.6(4) 2 . . .
C9 Co1 O6 C5 -72.0(5) . . . .
N11 Co1 O6 C5 105.1(5) . . . .
C16 N11 C12 C13 0.000(1) . . . .
Co1 N11 C12 C13 180.000(1) . . . .
N11 C12 C13 C14 0.000(1) . . . .
C12 C13 C14 C15 0.000(1) . . . .
C13 C14 C15 C16 0.000(2) . . . .
C12 N11 C16 C15 0.000(1) . . . .
Co1 N11 C16 C15 180.000(1) . . . .
C14 C15 C16 N11 0.000(1) . . . .
